data_4106541
loop_
_publ_author_name
'Eiji Tsurumaki'
'Shin-ya Hayashi'
'Fook S. Tham'
'Christopher A. Reed'
'Atsuhiro Osuka'

_publ_section_title
;
 Planar Subporphyrin Borenium Cations
;
_journal_name_full 'Journal of the American Chemical Society'
_journal_page_first 11956
_journal_page_last 11959
_journal_paper_doi 10.1021/ja2056566
_journal_volume 133
_journal_year 2011
_chemical_formula_moiety 'C39 H26 B N3'
_chemical_formula_sum 'C39 H26 B N3'
_chemical_formula_weight 547.44
_chemical_name_systematic
; 
 ? 
;
_space_group_IT_number 2
_symmetry_cell_setting triclinic
_symmetry_Int_Tables_number 2
_symmetry_space_group_name_Hall '-P 1'
_symmetry_space_group_name_H-M 'P -1'
_atom_sites_solution_hydrogens geom
_atom_sites_solution_primary direct
_atom_sites_solution_secondary difmap
_audit_creation_method SHELXL-97
_cell_angle_alpha 103.2176(14)
_cell_angle_beta 110.6646(13)
_cell_angle_gamma 104.2535(14)
_cell_formula_units_Z 2
_cell_length_a 10.4383(2)
_cell_length_b 11.4249(3)
_cell_length_c 13.4169(3)
_cell_measurement_reflns_used 6131
_cell_measurement_temperature 93(2)
_cell_measurement_theta_max 68.12
_cell_measurement_theta_min 3.75
_cell_volume 1360.35(6)
_computing_structure_refinement 'SHELXL-97 (Sheldrick, 1997)'
_computing_structure_solution 'SHELXS-97 (Sheldrick, 1990)'
_diffrn_ambient_temperature 93(2)
_diffrn_detector_area_resol_mean 10.0
_diffrn_measured_fraction_theta_full 0.972
_diffrn_measured_fraction_theta_max 0.972
_diffrn_measurement_device_type 'Rigaku RAXIS-RAPID'
_diffrn_measurement_method \w
_diffrn_radiation_monochromator graphite
_diffrn_radiation_source 'fine-focus sealed tube'
_diffrn_radiation_type CuK\a
_diffrn_radiation_wavelength 1.54187
_diffrn_reflns_av_R_equivalents 0.0681
_diffrn_reflns_av_sigmaI/netI 0.0930
_diffrn_reflns_limit_h_max 12
_diffrn_reflns_limit_h_min -12
_diffrn_reflns_limit_k_max 13
_diffrn_reflns_limit_k_min -13
_diffrn_reflns_limit_l_max 16
_diffrn_reflns_limit_l_min -16
_diffrn_reflns_number 14416
_diffrn_reflns_theta_full 68.24
_diffrn_reflns_theta_max 68.24
_diffrn_reflns_theta_min 3.76
_exptl_absorpt_coefficient_mu 0.600
_exptl_absorpt_correction_T_max 0.9424
_exptl_absorpt_correction_T_min 0.7952
_exptl_absorpt_correction_type multi-scan
_exptl_absorpt_process_details
;Higashi, T. (1995). 
 Program for Absorption Correction.
 Rigaku Corporation, Tokyo, Japan.
;
_exptl_crystal_colour orange
_exptl_crystal_density_diffrn 1.336
_exptl_crystal_description prism
_exptl_crystal_F_000 572
_exptl_crystal_size_max 0.40
_exptl_crystal_size_mid 0.20
_exptl_crystal_size_min 0.10
_refine_diff_density_max 0.213
_refine_diff_density_min -0.285
_refine_diff_density_rms 0.056
_refine_ls_extinction_method none
_refine_ls_goodness_of_fit_ref 0.976
_refine_ls_hydrogen_treatment constr
_refine_ls_matrix_type full
_refine_ls_number_parameters 388
_refine_ls_number_reflns 4847
_refine_ls_number_restraints 0
_refine_ls_restrained_S_all 0.976
_refine_ls_R_factor_all 0.0888
_refine_ls_R_factor_gt 0.0575
_refine_ls_shift/su_max 0.000
_refine_ls_shift/su_mean 0.000
_refine_ls_structure_factor_coef Fsqd
_refine_ls_weighting_details 'calc w=1/[\s^2^(Fo^2^)+(0.0682P)^2^+0.0000P] where P=(Fo^2^+2Fc^2^)/3'
_refine_ls_weighting_scheme calc
_refine_ls_wR_factor_gt 0.1275
_refine_ls_wR_factor_ref 0.1533
_reflns_number_gt 2936
_reflns_number_total 4847
_reflns_threshold_expression >2sigma(I)
_cod_data_source_file ja2056566_si_005.cif
_cod_data_source_block 10115hay
_cod_original_cell_volume 1360.35(5)
_cod_database_code 4106541

loop_
_symmetry_equiv_pos_as_xyz
'x, y, z'
'-x, -y, -z'

loop_
_atom_site_label
_atom_site_type_symbol
_atom_site_fract_x
_atom_site_fract_y
_atom_site_fract_z
_atom_site_U_iso_or_equiv
_atom_site_adp_type
_atom_site_occupancy
_atom_site_symmetry_multiplicity
_atom_site_calc_flag
_atom_site_refinement_flags
N1 N 0.0152(2) 0.88175(19) 0.30920(16) 0.0283(5) Uani 1 1 d .
N2 N -0.0274(2) 0.82982(19) 0.11577(16) 0.0281(5) Uani 1 1 d .
N3 N -0.1782(2) 0.68967(19) 0.17019(16) 0.0290(5) Uani 1 1 d .
C1 C 0.0295(3) 0.7816(2) -0.0310(2) 0.0315(6) Uani 1 1 d .
H1 H 0.0239 0.7401 -0.1032 0.038 Uiso 1 1 calc R
C16 C -0.1348(3) 0.6815(2) 0.4587(2) 0.0288(6) Uani 1 1 d .
C2 C 0.0044(3) 0.8441(2) 0.3964(2) 0.0283(6) Uani 1 1 d .
C3 C 0.1333(3) 0.9299(2) 0.4969(2) 0.0304(6) Uani 1 1 d .
H2 H 0.1547 0.9312 0.5722 0.037 Uiso 1 1 calc R
C4 C 0.2199(3) 1.0097(2) 0.4653(2) 0.0297(6) Uani 1 1 d .
H3 H 0.3123 1.0758 0.5150 0.036 Uiso 1 1 calc R
C5 C 0.1474(3) 0.9767(2) 0.3439(2) 0.0282(6) Uani 1 1 d .
C6 C -0.1908(3) 0.6456(2) 0.2547(2) 0.0284(6) Uani 1 1 d .
C7 C 0.1036(3) 0.9246(2) 0.1452(2) 0.0301(6) Uani 1 1 d .
C8 C -0.0706(3) 0.7352(3) 0.0141(2) 0.0307(6) Uani 1 1 d .
C9 C 0.1895(3) 1.0060(2) 0.2598(2) 0.0275(6) Uani 1 1 d .
C17 C -0.1971(3) 0.5929(3) 0.6203(2) 0.0371(7) Uani 1 1 d .
H22 H -0.2181 0.5634 0.6755 0.044 Uiso 1 1 calc R
C18 C -0.2716(3) 0.6611(2) 0.4600(2) 0.0345(7) Uani 1 1 d .
H23 H -0.3454 0.6760 0.4040 0.041 Uiso 1 1 calc R
C19 C 0.4613(3) 1.1264(2) 0.3796(2) 0.0325(6) Uani 1 1 d .
H4 H 0.4631 1.0674 0.4194 0.039 Uiso 1 1 calc R
C20 C 0.4595(3) 1.2967(3) 0.2623(2) 0.0351(7) Uani 1 1 d .
H5 H 0.4594 1.3543 0.2212 0.042 Uiso 1 1 calc R
C10 C 0.1339(3) 0.8954(2) 0.0475(2) 0.0319(6) Uani 1 1 d .
H6 H 0.2134 0.9470 0.0392 0.038 Uiso 1 1 calc R
C21 C -0.3646(3) 0.4128(3) -0.1723(2) 0.0357(7) Uani 1 1 d .
H7 H -0.4383 0.4317 -0.1530 0.043 Uiso 1 1 calc R
C22 C -0.0298(3) 0.6549(3) 0.5391(2) 0.0370(7) Uani 1 1 d .
H24 H 0.0640 0.6680 0.5398 0.044 Uiso 1 1 calc R
C23 C -0.1148(3) 0.4709(3) -0.1467(2) 0.0338(6) Uani 1 1 d .
H8 H -0.0157 0.5286 -0.1083 0.041 Uiso 1 1 calc R
C11 C -0.2224(3) 0.5905(2) 0.0716(2) 0.0303(6) Uani 1 1 d .
C24 C -0.4015(3) 0.2990(3) -0.2582(2) 0.0389(7) Uani 1 1 d .
H9 H -0.4996 0.2392 -0.2956 0.047 Uiso 1 1 calc R
C12 C -0.2807(3) 0.4750(3) 0.0915(2) 0.0325(6) Uani 1 1 d .
H10 H -0.3244 0.3900 0.0375 0.039 Uiso 1 1 calc R
C25 C 0.5894(3) 1.2276(3) 0.4101(2) 0.0332(6) Uani 1 1 d .
H11 H 0.6780 1.2378 0.4707 0.040 Uiso 1 1 calc R
C26 C -0.2970(3) 0.2720(3) -0.2897(2) 0.0394(7) Uani 1 1 d .
H12 H -0.3230 0.1942 -0.3491 0.047 Uiso 1 1 calc R
C13 C -0.1779(3) 0.6133(2) -0.0130(2) 0.0304(6) Uani 1 1 d .
C34 C -0.2200(3) 0.9063(2) 0.17170(19) 0.0296(6) Uani 1 1 d .
C27 C -0.2195(3) 0.5004(3) -0.1136(2) 0.0308(6) Uani 1 1 d .
C28 C -0.1539(3) 0.3587(3) -0.2346(2) 0.0384(7) Uani 1 1 d .
H13 H -0.0822 0.3410 -0.2573 0.046 Uiso 1 1 calc R
C29 C -0.3017(3) 0.6198(2) 0.5405(2) 0.0349(7) Uani 1 1 d .
H25 H -0.3943 0.6097 0.5415 0.042 Uiso 1 1 calc R
C30 C 0.3309(3) 1.1961(2) 0.2319(2) 0.0311(6) Uani 1 1 d .
H14 H 0.2432 1.1857 0.1704 0.037 Uiso 1 1 calc R
C31 C 0.5880(3) 1.3134(3) 0.3524(2) 0.0360(7) Uani 1 1 d .
H15 H 0.6750 1.3839 0.3745 0.043 Uiso 1 1 calc R
C32 C 0.3291(3) 1.1101(2) 0.2907(2) 0.0280(6) Uani 1 1 d .
C35 C -0.1743(3) 1.0390(3) 0.1993(2) 0.0346(7) Uani 1 1 d .
H16 H -0.0727 1.0873 0.2282 0.042 Uiso 1 1 calc R
C36 C -0.2727(3) 1.1032(3) 0.1857(2) 0.0373(7) Uani 1 1 d .
H17 H -0.2380 1.1940 0.2040 0.045 Uiso 1 1 calc R
C14 C -0.2627(3) 0.5085(3) 0.2015(2) 0.0326(6) Uani 1 1 d .
H18 H -0.2927 0.4507 0.2367 0.039 Uiso 1 1 calc R
C15 C -0.1090(3) 0.7272(3) 0.3695(2) 0.0310(6) Uani 1 1 d .
C33 C -0.0617(3) 0.6092(3) 0.6190(2) 0.0400(7) Uani 1 1 d .
H26 H 0.0096 0.5892 0.6725 0.048 Uiso 1 1 calc R
C37 C -0.4196(3) 1.0365(3) 0.1462(2) 0.0443(7) Uani 1 1 d .
H19 H -0.4866 1.0808 0.1376 0.053 Uiso 1 1 calc R
B1 B -0.1074(3) 0.8301(3) 0.1900(2) 0.0307(7) Uani 1 1 d .
C38 C -0.4695(3) 0.9047(3) 0.1189(3) 0.0557(9) Uani 1 1 d .
H20 H -0.5709 0.8576 0.0920 0.067 Uiso 1 1 calc R
C39 C -0.3709(3) 0.8415(3) 0.1309(3) 0.0477(8) Uani 1 1 d .
H21 H -0.4069 0.7505 0.1107 0.057 Uiso 1 1 calc R

loop_
_atom_site_aniso_label
_atom_site_aniso_U_11
_atom_site_aniso_U_22
_atom_site_aniso_U_33
_atom_site_aniso_U_23
_atom_site_aniso_U_13
_atom_site_aniso_U_12
N1 0.0280(12) 0.0293(12) 0.0239(11) 0.0078(9) 0.0100(9) 0.0074(10)
N2 0.0262(11) 0.0314(12) 0.0255(11) 0.0099(10) 0.0112(9) 0.0085(10)
N3 0.0290(12) 0.0281(12) 0.0260(11) 0.0077(10) 0.0106(9) 0.0075(10)
C1 0.0354(15) 0.0351(16) 0.0251(13) 0.0104(12) 0.0165(12) 0.0097(12)
C16 0.0312(14) 0.0241(14) 0.0274(13) 0.0069(11) 0.0125(11) 0.0063(11)
C2 0.0294(14) 0.0287(15) 0.0274(13) 0.0084(11) 0.0135(11) 0.0107(12)
C3 0.0361(15) 0.0317(15) 0.0243(13) 0.0066(11) 0.0152(12) 0.0132(12)
C4 0.0288(14) 0.0282(14) 0.0270(13) 0.0047(11) 0.0114(11) 0.0074(11)
C5 0.0262(14) 0.0264(14) 0.0306(14) 0.0079(11) 0.0133(11) 0.0079(11)
C6 0.0289(14) 0.0319(15) 0.0294(14) 0.0132(12) 0.0163(12) 0.0114(12)
C7 0.0289(14) 0.0296(15) 0.0281(14) 0.0096(12) 0.0110(11) 0.0066(12)
C8 0.0295(14) 0.0349(16) 0.0205(13) 0.0041(12) 0.0077(11) 0.0098(12)
C9 0.0261(13) 0.0243(14) 0.0302(14) 0.0092(11) 0.0107(11) 0.0082(11)
C17 0.0427(17) 0.0366(17) 0.0306(15) 0.0101(13) 0.0194(13) 0.0084(13)
C18 0.0382(16) 0.0321(16) 0.0300(14) 0.0095(12) 0.0140(12) 0.0097(13)
C19 0.0343(15) 0.0344(16) 0.0310(14) 0.0136(12) 0.0155(12) 0.0117(12)
C20 0.0384(16) 0.0341(16) 0.0365(15) 0.0155(13) 0.0189(13) 0.0123(13)
C10 0.0315(15) 0.0349(16) 0.0291(14) 0.0123(12) 0.0136(12) 0.0098(12)
C21 0.0361(15) 0.0354(16) 0.0289(14) 0.0084(12) 0.0095(12) 0.0112(13)
C22 0.0305(15) 0.0432(17) 0.0363(15) 0.0150(13) 0.0132(12) 0.0124(13)
C23 0.0370(16) 0.0405(17) 0.0264(14) 0.0116(12) 0.0140(12) 0.0178(13)
C11 0.0263(14) 0.0293(15) 0.0296(14) 0.0060(12) 0.0104(11) 0.0069(11)
C24 0.0376(16) 0.0346(17) 0.0301(15) 0.0068(13) 0.0037(13) 0.0102(13)
C12 0.0279(14) 0.0279(15) 0.0328(15) 0.0054(12) 0.0098(12) 0.0056(11)
C25 0.0280(14) 0.0356(16) 0.0298(14) 0.0086(12) 0.0097(12) 0.0084(12)
C26 0.0501(18) 0.0357(17) 0.0261(14) 0.0058(12) 0.0097(13) 0.0202(14)
C13 0.0277(14) 0.0320(15) 0.0246(13) 0.0074(12) 0.0071(11) 0.0081(12)
C34 0.0307(14) 0.0333(15) 0.0231(13) 0.0100(12) 0.0116(11) 0.0087(12)
C27 0.0328(15) 0.0324(15) 0.0230(13) 0.0084(12) 0.0081(11) 0.0120(12)
C28 0.0467(17) 0.0445(18) 0.0300(15) 0.0146(14) 0.0174(13) 0.0232(14)
C29 0.0379(16) 0.0314(16) 0.0359(15) 0.0087(13) 0.0194(13) 0.0111(13)
C30 0.0287(14) 0.0355(16) 0.0266(14) 0.0087(12) 0.0110(11) 0.0113(12)
C31 0.0348(16) 0.0341(16) 0.0334(15) 0.0077(13) 0.0159(13) 0.0054(13)
C32 0.0276(14) 0.0285(14) 0.0255(13) 0.0064(11) 0.0123(11) 0.0080(11)
C35 0.0327(15) 0.0332(16) 0.0357(15) 0.0110(13) 0.0140(12) 0.0106(12)
C36 0.0398(16) 0.0327(16) 0.0401(16) 0.0117(13) 0.0183(14) 0.0137(13)
C14 0.0295(14) 0.0328(16) 0.0334(15) 0.0117(12) 0.0147(12) 0.0059(12)
C15 0.0286(14) 0.0344(16) 0.0274(14) 0.0089(12) 0.0111(11) 0.0103(12)
C33 0.0398(16) 0.0450(18) 0.0321(15) 0.0170(13) 0.0121(13) 0.0121(14)
C37 0.0381(17) 0.0442(19) 0.0499(18) 0.0127(15) 0.0170(14) 0.0201(14)
B1 0.0292(17) 0.0319(18) 0.0290(16) 0.0080(14) 0.0130(13) 0.0098(14)
C38 0.0323(17) 0.0396(19) 0.086(3) 0.0166(18) 0.0179(16) 0.0135(14)
C39 0.0339(17) 0.0327(17) 0.067(2) 0.0119(15) 0.0171(15) 0.0078(13)

loop_
_atom_type_symbol
_atom_type_description
_atom_type_scat_dispersion_real
_atom_type_scat_dispersion_imag
_atom_type_scat_source
C C 0.0181 0.0091 'International Tables Vol C Tables 4.2.6.8 and 6.1.1.4'
H H 0.0000 0.0000 'International Tables Vol C Tables 4.2.6.8 and 6.1.1.4'
B B 0.0090 0.0039 'International Tables Vol C Tables 4.2.6.8 and 6.1.1.4'
N N 0.0311 0.0180 'International Tables Vol C Tables 4.2.6.8 and 6.1.1.4'

loop_
_geom_angle_atom_site_label_1
_geom_angle_atom_site_label_2
_geom_angle_atom_site_label_3
_geom_angle
C2 N1 C5 111.9(2)
C2 N1 B1 124.1(2)
C5 N1 B1 124.0(2)
C8 N2 C7 111.3(2)
C8 N2 B1 125.5(2)
C7 N2 B1 123.2(2)
C11 N3 C6 111.8(2)
C11 N3 B1 124.8(2)
C6 N3 B1 123.0(2)
C10 C1 C8 108.2(2)
C10 C1 H1 125.9
C8 C1 H1 125.9
C22 C16 C18 118.4(2)
C22 C16 C15 122.9(2)
C18 C16 C15 118.7(2)
N1 C2 C15 118.3(2)
N1 C2 C3 106.0(2)
C15 C2 C3 134.9(2)
C4 C3 C2 107.9(2)
C4 C3 H2 126.0
C2 C3 H2 126.0
C3 C4 C5 108.5(2)
C3 C4 H3 125.7
C5 C4 H3 125.7
N1 C5 C9 118.6(2)
N1 C5 C4 105.3(2)
C9 C5 C4 135.4(2)
N3 C6 C15 119.9(2)
N3 C6 C14 105.4(2)
C15 C6 C14 132.7(2)
N2 C7 C9 119.5(2)
N2 C7 C10 105.4(2)
C9 C7 C10 133.6(2)
N2 C8 C13 118.4(2)
N2 C8 C1 105.9(2)
C13 C8 C1 134.5(2)
C7 C9 C5 118.6(2)
C7 C9 C32 119.3(2)
C5 C9 C32 121.7(2)
C33 C17 C29 119.6(3)
C33 C17 H22 120.2
C29 C17 H22 120.2
C29 C18 C16 121.4(2)
C29 C18 H23 119.3
C16 C18 H23 119.3
C25 C19 C32 120.9(2)
C25 C19 H4 119.6
C32 C19 H4 119.6
C31 C20 C30 120.2(2)
C31 C20 H5 119.9
C30 C20 H5 119.9
C1 C10 C7 108.6(2)
C1 C10 H6 125.7
C7 C10 H6 125.7
C24 C21 C27 120.6(3)
C24 C21 H7 119.7
C27 C21 H7 119.7
C16 C22 C33 120.3(3)
C16 C22 H24 119.9
C33 C22 H24 119.9
C28 C23 C27 120.8(3)
C28 C23 H8 119.6
C27 C23 H8 119.6
N3 C11 C13 119.9(2)
N3 C11 C12 105.7(2)
C13 C11 C12 132.8(2)
C26 C24 C21 120.4(3)
C26 C24 H9 119.8
C21 C24 H9 119.8
C14 C12 C11 108.2(2)
C14 C12 H10 125.9
C11 C12 H10 125.9
C31 C25 C19 120.0(2)
C31 C25 H11 120.0
C19 C25 H11 120.0
C24 C26 C28 119.7(3)
C24 C26 H12 120.1
C28 C26 H12 120.1
C11 C13 C8 118.5(2)
C11 C13 C27 117.2(2)
C8 C13 C27 122.8(2)
C35 C34 C39 116.0(3)
C35 C34 B1 122.8(2)
C39 C34 B1 121.2(2)
C23 C27 C21 118.0(2)
C23 C27 C13 121.7(2)
C21 C27 C13 120.1(2)
C23 C28 C26 120.4(3)
C23 C28 H13 119.8
C26 C28 H13 119.8
C18 C29 C17 120.1(3)
C18 C29 H25 120.0
C17 C29 H25 120.0
C20 C30 C32 120.8(2)
C20 C30 H14 119.6
C32 C30 H14 119.6
C25 C31 C20 120.0(2)
C25 C31 H15 120.0
C20 C31 H15 120.0
C30 C32 C19 118.2(2)
C30 C32 C9 120.0(2)
C19 C32 C9 121.8(2)
C34 C35 C36 121.9(2)
C34 C35 H16 119.0
C36 C35 H16 119.0
C37 C36 C35 120.4(3)
C37 C36 H17 119.8
C35 C36 H17 119.8
C12 C14 C6 108.5(2)
C12 C14 H18 125.8
C6 C14 H18 125.8
C6 C15 C2 118.7(2)
C6 C15 C16 118.8(2)
C2 C15 C16 122.3(2)
C17 C33 C22 120.2(3)
C17 C33 H26 119.9
C22 C33 H26 119.9
C36 C37 C38 119.5(3)
C36 C37 H19 120.2
C38 C37 H19 120.2
N3 B1 N2 104.4(2)
N3 B1 N1 103.8(2)
N2 B1 N1 103.5(2)
N3 B1 C34 113.8(2)
N2 B1 C34 115.9(2)
N1 B1 C34 114.1(2)
C37 C38 C39 119.5(3)
C37 C38 H20 120.2
C39 C38 H20 120.2
C38 C39 C34 122.6(3)
C38 C39 H21 118.7
C34 C39 H21 118.7

loop_
_geom_bond_atom_site_label_1
_geom_bond_atom_site_label_2
_geom_bond_distance
N1 C2 1.367(3)
N1 C5 1.370(3)
N1 B1 1.515(3)
N2 C8 1.373(3)
N2 C7 1.376(3)
N2 B1 1.509(3)
N3 C11 1.369(3)
N3 C6 1.375(3)
N3 B1 1.507(3)
C1 C10 1.361(3)
C1 C8 1.435(3)
C1 H1 0.9500
C16 C22 1.392(3)
C16 C18 1.396(3)
C16 C15 1.491(3)
C2 C15 1.419(3)
C2 C3 1.434(3)
C3 C4 1.368(3)
C3 H2 0.9500
C4 C5 1.441(3)
C4 H3 0.9500
C5 C9 1.424(3)
C6 C15 1.411(3)
C6 C14 1.435(3)
C7 C9 1.412(3)
C7 C10 1.440(3)
C8 C13 1.428(3)
C9 C32 1.485(3)
C17 C33 1.386(4)
C17 C29 1.388(3)
C17 H22 0.9500
C18 C29 1.374(3)
C18 H23 0.9500
C19 C25 1.389(3)
C19 C32 1.404(3)
C19 H4 0.9500
C20 C31 1.386(3)
C20 C30 1.389(3)
C20 H5 0.9500
C10 H6 0.9500
C21 C24 1.387(4)
C21 C27 1.403(3)
C21 H7 0.9500
C22 C33 1.398(3)
C22 H24 0.9500
C23 C28 1.382(3)
C23 C27 1.400(4)
C23 H8 0.9500
C11 C13 1.421(3)
C11 C12 1.437(3)
C24 C26 1.377(4)
C24 H9 0.9500
C12 C14 1.367(3)
C12 H10 0.9500
C25 C31 1.380(3)
C25 H11 0.9500
C26 C28 1.384(4)
C26 H12 0.9500
C13 C27 1.479(3)
C34 C35 1.388(3)
C34 C39 1.401(3)
C34 B1 1.611(4)
C28 H13 0.9500
C29 H25 0.9500
C30 C32 1.394(3)
C30 H14 0.9500
C31 H15 0.9500
C35 C36 1.388(4)
C35 H16 0.9500
C36 C37 1.371(4)
C36 H17 0.9500
C14 H18 0.9500
C33 H26 0.9500
C37 C38 1.379(4)
C37 H19 0.9500
C38 C39 1.381(4)
C38 H20 0.9500
C39 H21 0.9500

loop_
_geom_torsion_atom_site_label_1
_geom_torsion_atom_site_label_2
_geom_torsion_atom_site_label_3
_geom_torsion_atom_site_label_4
_geom_torsion
C5 N1 C2 C15 -165.1(2)
B1 N1 C2 C15 18.1(4)
C5 N1 C2 C3 6.0(3)
B1 N1 C2 C3 -170.8(2)
N1 C2 C3 C4 -3.8(3)
C15 C2 C3 C4 165.2(3)
C2 C3 C4 C5 0.3(3)
C2 N1 C5 C9 166.0(2)
B1 N1 C5 C9 -17.2(4)
C2 N1 C5 C4 -5.8(3)
B1 N1 C5 C4 171.0(2)
C3 C4 C5 N1 3.2(3)
C3 C4 C5 C9 -166.5(3)
C11 N3 C6 C15 159.4(2)
B1 N3 C6 C15 -14.0(4)
C11 N3 C6 C14 -6.3(3)
B1 N3 C6 C14 -179.7(2)
C8 N2 C7 C9 -159.4(2)
B1 N2 C7 C9 18.3(4)
C8 N2 C7 C10 8.1(3)
B1 N2 C7 C10 -174.2(2)
C7 N2 C8 C13 161.7(2)
B1 N2 C8 C13 -15.9(4)
C7 N2 C8 C1 -8.0(3)
B1 N2 C8 C1 174.4(2)
C10 C1 C8 N2 4.6(3)
C10 C1 C8 C13 -162.7(3)
N2 C7 C9 C5 8.2(4)
C10 C7 C9 C5 -155.0(3)
N2 C7 C9 C32 -178.5(2)
C10 C7 C9 C32 18.2(4)
N1 C5 C9 C7 -8.7(4)
C4 C5 C9 C7 159.9(3)
N1 C5 C9 C32 178.2(2)
C4 C5 C9 C32 -13.2(4)
C22 C16 C18 C29 2.1(4)
C15 C16 C18 C29 -179.6(2)
C8 C1 C10 C7 0.3(3)
N2 C7 C10 C1 -5.0(3)
C9 C7 C10 C1 160.0(3)
C18 C16 C22 C33 -0.1(4)
C15 C16 C22 C33 -178.4(2)
C6 N3 C11 C13 -161.1(2)
B1 N3 C11 C13 12.1(4)
C6 N3 C11 C12 5.9(3)
B1 N3 C11 C12 179.1(2)
C27 C21 C24 C26 -2.1(4)
N3 C11 C12 C14 -3.0(3)
C13 C11 C12 C14 161.6(3)
C32 C19 C25 C31 -0.3(4)
C21 C24 C26 C28 0.5(4)
N3 C11 C13 C8 9.0(4)
C12 C11 C13 C8 -153.9(3)
N3 C11 C13 C27 175.3(2)
C12 C11 C13 C27 12.5(4)
N2 C8 C13 C11 -7.2(4)
C1 C8 C13 C11 158.9(3)
N2 C8 C13 C27 -172.7(2)
C1 C8 C13 C27 -6.6(4)
C28 C23 C27 C21 0.0(4)
C28 C23 C27 C13 174.2(2)
C24 C21 C27 C23 1.8(4)
C24 C21 C27 C13 -172.5(2)
C11 C13 C27 C23 -125.0(3)
C8 C13 C27 C23 40.7(4)
C11 C13 C27 C21 49.0(3)
C8 C13 C27 C21 -145.3(2)
C27 C23 C28 C26 -1.6(4)
C24 C26 C28 C23 1.3(4)
C16 C18 C29 C17 -2.4(4)
C33 C17 C29 C18 0.7(4)
C31 C20 C30 C32 -0.5(4)
C19 C25 C31 C20 -1.6(4)
C30 C20 C31 C25 2.0(4)
C20 C30 C32 C19 -1.4(4)
C20 C30 C32 C9 177.8(2)
C25 C19 C32 C30 1.8(4)
C25 C19 C32 C9 -177.4(2)
C7 C9 C32 C30 51.6(3)
C5 C9 C32 C30 -135.4(3)
C7 C9 C32 C19 -129.3(3)
C5 C9 C32 C19 43.8(4)
C39 C34 C35 C36 -0.8(4)
B1 C34 C35 C36 -178.2(2)
C34 C35 C36 C37 1.3(4)
C11 C12 C14 C6 -0.8(3)
N3 C6 C14 C12 4.2(3)
C15 C6 C14 C12 -158.8(3)
N3 C6 C15 C2 -11.6(4)
C14 C6 C15 C2 149.5(3)
N3 C6 C15 C16 174.5(2)
C14 C6 C15 C16 -24.5(4)
N1 C2 C15 C6 9.6(4)
C3 C2 C15 C6 -158.3(3)
N1 C2 C15 C16 -176.7(2)
C3 C2 C15 C16 15.4(5)
C22 C16 C15 C6 113.2(3)
C18 C16 C15 C6 -65.1(3)
C22 C16 C15 C2 -60.5(4)
C18 C16 C15 C2 121.2(3)
C29 C17 C33 C22 1.3(4)
C16 C22 C33 C17 -1.5(4)
C35 C36 C37 C38 -0.6(4)
C11 N3 B1 N2 -29.4(3)
C6 N3 B1 N2 143.1(2)
C11 N3 B1 N1 -137.5(2)
C6 N3 B1 N1 35.0(3)
C11 N3 B1 C34 97.9(3)
C6 N3 B1 C34 -89.6(3)
C8 N2 B1 N3 31.6(3)
C7 N2 B1 N3 -145.8(2)
C8 N2 B1 N1 139.9(2)
C7 N2 B1 N1 -37.5(3)
C8 N2 B1 C34 -94.4(3)
C7 N2 B1 C34 88.2(3)
C2 N1 B1 N3 -37.6(3)
C5 N1 B1 N3 145.9(2)
C2 N1 B1 N2 -146.4(2)
C5 N1 B1 N2 37.2(3)
C2 N1 B1 C34 86.9(3)
C5 N1 B1 C34 -89.6(3)
C35 C34 B1 N3 171.7(2)
C39 C34 B1 N3 -5.5(4)
C35 C34 B1 N2 -67.2(3)
C39 C34 B1 N2 115.6(3)
C35 C34 B1 N1 52.8(3)
C39 C34 B1 N1 -124.4(3)
C36 C37 C38 C39 -0.5(5)
C37 C38 C39 C34 0.9(5)
C35 C34 C39 C38 -0.3(4)
B1 C34 C39 C38 177.2(3)
